data_4029647
loop_
_publ_author_name
'Alvarez-Fern\'andez, Ana'
'Su\'arez-Rodr\'iguez, Tatiana'
'Su\'arez-Sobrino, Angel L'

_publ_section_title
;
 Nucleophilic Addition/Double Cyclization Cascade Processes between Enynyl
 Fischer Carbene Complexes and Alkynyl Malonates.
;
_journal_issue 14
_journal_name_full 'The Journal of organic chemistry'
_journal_page_first 6419
_journal_page_last 6423
_journal_paper_doi 10.1021/jo500378z
_journal_volume 79
_journal_year 2014
_chemical_formula_sum 'C17 H19 Br O5'
_chemical_formula_weight 383.22
_chemical_name_systematic
;
 ?
;
_space_group_IT_number 14
_symmetry_cell_setting monoclinic
_symmetry_space_group_name_Hall '-P 2ybc'
_symmetry_space_group_name_H-M 'P 1 21/c 1'
_atom_sites_solution_hydrogens geom
_atom_sites_solution_primary direct
_atom_sites_solution_secondary difmap
_audit_creation_method SHELXL-97
_cell_angle_alpha 90.00
_cell_angle_beta 109.9970(10)
_cell_angle_gamma 90.00
_cell_formula_units_Z 8
_cell_length_a 9.6418(3)
_cell_length_b 27.8197(7)
_cell_length_c 13.1253(3)
_cell_measurement_reflns_used 9881
_cell_measurement_temperature 293(2)
_cell_measurement_theta_max 68.13
_cell_measurement_theta_min 3.58
_cell_volume 3308.37(15)
_computing_cell_refinement 'Bruker SAINT'
_computing_data_collection 'Bruker APEX2'
_computing_data_reduction 'Bruker SAINT'
_computing_molecular_graphics 'PLATON (Spek, 2006)'
_computing_publication_material 'SHELXL-97(Sheldrick, 1997)'
_computing_structure_refinement 'SHELXL-97 (Sheldrick, 1997)'
_computing_structure_solution 'SIR-2004 (Altomare, 2004)'
_diffrn_ambient_temperature 293(2)
_diffrn_measured_fraction_theta_full 0.978
_diffrn_measured_fraction_theta_max 0.978
_diffrn_measurement_device_type 'Bruker CCD Smart 6000'
_diffrn_measurement_method '\f and \w scans'
_diffrn_radiation_monochromator 'Incoatec Quazar MX multilayer optics'
_diffrn_radiation_source 'Incoatec I\muS microsource'
_diffrn_radiation_type CuK\a
_diffrn_radiation_wavelength 1.54184
_diffrn_reflns_av_R_equivalents 0.0370
_diffrn_reflns_av_sigmaI/netI 0.0233
_diffrn_reflns_limit_h_max 11
_diffrn_reflns_limit_h_min -11
_diffrn_reflns_limit_k_max 33
_diffrn_reflns_limit_k_min -33
_diffrn_reflns_limit_l_max 15
_diffrn_reflns_limit_l_min -15
_diffrn_reflns_number 45600
_diffrn_reflns_theta_full 68.15
_diffrn_reflns_theta_max 68.15
_diffrn_reflns_theta_min 3.18
_diffrn_standards_number 0
_exptl_absorpt_coefficient_mu 3.593
_exptl_absorpt_correction_T_max 0.7531
_exptl_absorpt_correction_T_min 0.5652
_exptl_absorpt_correction_type multi-scan
_exptl_absorpt_process_details 'SADABS V2012/1 (Bruker AXS Inc.)'
_exptl_crystal_colour colourless
_exptl_crystal_density_diffrn 1.539
_exptl_crystal_density_method 'not measured'
_exptl_crystal_description prism
_exptl_crystal_F_000 1568
_exptl_crystal_size_max 0.262
_exptl_crystal_size_mid 0.197
_exptl_crystal_size_min 0.156
_refine_diff_density_max 0.754
_refine_diff_density_min -0.912
_refine_diff_density_rms 0.072
_refine_ls_extinction_method none
_refine_ls_goodness_of_fit_ref 1.045
_refine_ls_hydrogen_treatment noref
_refine_ls_matrix_type full
_refine_ls_number_parameters 419
_refine_ls_number_reflns 5909
_refine_ls_number_restraints 0
_refine_ls_restrained_S_all 1.045
_refine_ls_R_factor_all 0.0480
_refine_ls_R_factor_gt 0.0472
_refine_ls_shift/su_max 0.000
_refine_ls_shift/su_mean 0.000
_refine_ls_structure_factor_coef Fsqd
_refine_ls_weighting_details 'calc w=1/[\s^2^(Fo^2^)+(0.0762P)^2^+2.5364P] where P=(Fo^2^+2Fc^2^)/3'
_refine_ls_weighting_scheme calc
_refine_ls_wR_factor_gt 0.1360
_refine_ls_wR_factor_ref 0.1369
_reflns_number_gt 5746
_reflns_number_total 5909
_reflns_threshold_expression >2\s(I)
_cod_data_source_file jo500378z_si_003.cif
_cod_data_source_block 5d
_cod_depositor_comments
;
The following automatic conversions were performed:

'_symmetry_cell_setting' value 'Monoclinic' changed to 'monoclinic'
according to
/usr/data/users/saulius/crontab/automatic-downloads/rss-feeds/ACS/lib/dictionaries/cif_core.dic
dictionary named 'cif_core.dic' version 2.4.2 from 2011-04-26.

Automatic conversion script
Id: cif_fix_values 2281 2013-09-26 08:29:07Z andrius 

 Adding full bibliography for 4029647--4029649.cif.
;
_cod_original_sg_symbol_H-M 'P 2(1)/c'
_cod_database_code 4029647

loop_
_symmetry_equiv_pos_as_xyz
'x, y, z'
'-x, y+1/2, -z+1/2'
'-x, -y, -z'
'x, -y-1/2, z-1/2'

loop_
_atom_site_label
_atom_site_type_symbol
_atom_site_fract_x
_atom_site_fract_y
_atom_site_fract_z
_atom_site_U_iso_or_equiv
_atom_site_adp_type
_atom_site_occupancy
_atom_site_symmetry_multiplicity
_atom_site_calc_flag
_atom_site_refinement_flags
Br1 Br 0.77364(4) 0.188363(19) 0.10977(3) 0.08390(18) Uani 1 1 d .
Br2 Br 0.75948(5) 0.048149(17) 0.22748(4) 0.08765(18) Uani 1 1 d .
O3 O 0.1525(2) 0.19598(7) 0.35866(17) 0.0573(5) Uani 1 1 d .
O5 O 0.0751(2) 0.28043(7) 0.20296(18) 0.0584(5) Uani 1 1 d .
O10 O 0.1217(2) -0.07603(7) 0.13831(17) 0.0622(5) Uani 1 1 d .
O9 O -0.0195(3) -0.01167(10) 0.1273(2) 0.0777(7) Uani 1 1 d .
O8 O 0.0825(3) -0.06129(8) 0.36161(19) 0.0685(6) Uani 1 1 d .
C2 C 0.6822(3) 0.20429(9) 0.3268(2) 0.0441(5) Uani 1 1 d .
H2 H 0.7309 0.1782 0.3019 0.053 Uiso 1 1 calc R
O4 O 0.2948(2) 0.29885(7) 0.32471(19) 0.0614(5) Uani 1 1 d .
C4 C 0.4798(3) 0.19602(10) 0.3947(2) 0.0459(6) Uani 1 1 d .
H4 H 0.4272 0.1902 0.4411 0.055 Uiso 1 1 calc R
O1 O 0.7219(2) 0.17109(9) 0.50500(17) 0.0685(6) Uani 1 1 d .
O2 O 0.1176(3) 0.14911(8) 0.2142(2) 0.0697(6) Uani 1 1 d .
O6 O 0.6377(3) -0.12278(8) 0.4018(2) 0.0823(8) Uani 1 1 d .
C7 C 0.2295(3) 0.21719(11) 0.1080(2) 0.0534(6) Uani 1 1 d .
H7A H 0.1261 0.2098 0.0710 0.064 Uiso 1 1 calc R
H7B H 0.2512 0.2474 0.0797 0.064 Uiso 1 1 calc R
C6 C 0.2596(3) 0.22217(9) 0.23158(19) 0.0406(5) Uani 1 1 d .
C20 C 0.5607(3) -0.08926(10) 0.3550(2) 0.0571(7) Uani 1 1 d .
C5 C 0.4217(3) 0.21249(8) 0.29352(19) 0.0383(5) Uani 1 1 d .
C18 C 0.4720(3) -0.01704(9) 0.2479(2) 0.0449(6) Uani 1 1 d .
C26 C 0.4982(3) 0.03507(10) 0.2852(3) 0.0549(7) Uani 1 1 d .
C11 C 0.5571(3) 0.27303(10) 0.2141(2) 0.0506(6) Uani 1 1 d .
H11A H 0.5937 0.2762 0.1542 0.061 Uiso 1 1 calc R
H11B H 0.4652 0.2907 0.1971 0.061 Uiso 1 1 calc R
C21 C 0.4115(3) -0.07892(10) 0.3519(2) 0.0532(6) Uani 1 1 d .
H21 H 0.3593 -0.0971 0.3862 0.064 Uiso 1 1 calc R
C33 C 0.0905(3) -0.03388(11) 0.1712(2) 0.0517(6) Uani 1 1 d .
C3 C 0.6384(3) 0.18845(10) 0.4218(2) 0.0471(6) Uani 1 1 d .
C22 C 0.3605(3) -0.03970(8) 0.2930(2) 0.0425(5) Uani 1 1 d .
C14 C 0.1671(3) 0.18434(9) 0.2651(2) 0.0470(6) Uani 1 1 d .
C1 C 0.5347(3) 0.21921(9) 0.23679(19) 0.0405(5) Uani 1 1 d .
C13 C 0.7800(3) 0.24978(11) 0.3541(3) 0.0555(7) Uani 1 1 d .
H13A H 0.8354 0.2515 0.4312 0.067 Uiso 1 1 calc R
H13B H 0.8485 0.2502 0.3146 0.067 Uiso 1 1 calc R
C32 C 0.0329(5) -0.07224(16) 0.4520(3) 0.0871(12) Uani 1 1 d .
H32A H 0.1170 -0.0766 0.5167 0.131 Uiso 1 1 calc R
H32B H -0.0249 -0.1012 0.4367 0.131 Uiso 1 1 calc R
H32C H -0.0261 -0.0462 0.4624 0.131 Uiso 1 1 calc R
C29 C 0.4697(5) -0.07000(12) 0.1007(3) 0.0717(9) Uani 1 1 d .
H29A H 0.4740 -0.0721 0.0280 0.086 Uiso 1 1 calc R
H29B H 0.4044 -0.0949 0.1099 0.086 Uiso 1 1 calc R
C16 C 0.2155(3) 0.27187(9) 0.2606(2) 0.0440(6) Uani 1 1 d .
C23 C 0.2130(3) -0.01517(10) 0.2725(2) 0.0496(6) Uani 1 1 d .
O7 O 0.1948(5) 0.00345(14) 0.4464(3) 0.1208(14) Uani 1 1 d .
C8 C 0.3253(3) 0.17736(12) 0.0872(2) 0.0590(7) Uani 1 1 d .
H8A H 0.3088 0.1478 0.1206 0.071 Uiso 1 1 calc R
H8B H 0.2967 0.1718 0.0097 0.071 Uiso 1 1 calc R
C28 C 0.4186(4) -0.02060(10) 0.1216(2) 0.0557(7) Uani 1 1 d .
H28A H 0.3121 -0.0179 0.0906 0.067 Uiso 1 1 calc R
H28B H 0.4631 0.0044 0.0913 0.067 Uiso 1 1 calc R
C9 C 0.4867(3) 0.19014(10) 0.1318(2) 0.0486(6) Uani 1 1 d .
C15 C 0.0768(4) 0.16094(14) 0.4032(3) 0.0714(9) Uani 1 1 d .
H15A H -0.0118 0.1506 0.3474 0.107 Uiso 1 1 calc R
H15B H 0.0522 0.1753 0.4612 0.107 Uiso 1 1 calc R
H15C H 0.1401 0.1338 0.4302 0.107 Uiso 1 1 calc R
C24 C 0.2310(4) 0.03972(11) 0.2596(3) 0.0691(9) Uani 1 1 d .
H24A H 0.2143 0.0472 0.1842 0.083 Uiso 1 1 calc R
H24B H 0.1583 0.0570 0.2815 0.083 Uiso 1 1 calc R
C17 C 0.0159(4) 0.32492(12) 0.2275(4) 0.0753(10) Uani 1 1 d .
H17A H 0.0187 0.3243 0.3013 0.113 Uiso 1 1 calc R
H17B H -0.0843 0.3286 0.1799 0.113 Uiso 1 1 calc R
H17C H 0.0740 0.3514 0.2177 0.113 Uiso 1 1 calc R
C31 C 0.1640(4) -0.02299(12) 0.3713(3) 0.0626(8) Uani 1 1 d .
C10 C 0.5694(4) 0.17766(13) 0.0740(3) 0.0621(7) Uani 1 1 d .
H10 H 0.5219 0.1619 0.0088 0.074 Uiso 1 1 calc R
C12 C 0.6699(4) 0.29118(11) 0.3186(3) 0.0601(7) Uani 1 1 d .
H12A H 0.6244 0.2977 0.3726 0.072 Uiso 1 1 calc R
H12B H 0.7176 0.3202 0.3062 0.072 Uiso 1 1 calc R
C19 C 0.6055(3) -0.05195(10) 0.2883(3) 0.0554(7) Uani 1 1 d .
H19 H 0.6954 -0.0350 0.3318 0.067 Uiso 1 1 calc R
C30 C 0.6228(5) -0.07445(13) 0.1856(3) 0.0788(10) Uani 1 1 d .
H30A H 0.6951 -0.0570 0.1637 0.095 Uiso 1 1 calc R
H30B H 0.6526 -0.1079 0.1978 0.095 Uiso 1 1 calc R
C25 C 0.3848(4) 0.05571(11) 0.3288(3) 0.0717(9) Uani 1 1 d .
H25A H 0.3902 0.0905 0.3290 0.086 Uiso 1 1 calc R
H25B H 0.4056 0.0450 0.4029 0.086 Uiso 1 1 calc R
C27 C 0.6057(4) 0.06359(12) 0.2793(3) 0.0731(9) Uani 1 1 d .
H27 H 0.6048 0.0949 0.3038 0.088 Uiso 1 1 calc R
C34 C 0.0164(5) -0.09433(15) 0.0381(3) 0.0844(11) Uani 1 1 d .
H34A H -0.0786 -0.0976 0.0460 0.127 Uiso 1 1 calc R
H34B H 0.0488 -0.1251 0.0220 0.127 Uiso 1 1 calc R
H34C H 0.0093 -0.0724 -0.0199 0.127 Uiso 1 1 calc R

loop_
_atom_site_aniso_label
_atom_site_aniso_U_11
_atom_site_aniso_U_22
_atom_site_aniso_U_33
_atom_site_aniso_U_23
_atom_site_aniso_U_13
_atom_site_aniso_U_12
Br1 0.0540(2) 0.1460(4) 0.0568(2) -0.0013(2) 0.02555(18) 0.0069(2)
Br2 0.0704(3) 0.0893(3) 0.1071(4) 0.0047(2) 0.0353(2) -0.01999(19)
O3 0.0514(11) 0.0637(11) 0.0587(12) 0.0119(9) 0.0210(10) -0.0057(9)
O5 0.0399(10) 0.0515(10) 0.0698(13) 0.0014(9) 0.0006(9) 0.0080(8)
O10 0.0580(12) 0.0569(11) 0.0570(12) -0.0081(9) 0.0008(10) -0.0005(9)
O9 0.0576(13) 0.0891(17) 0.0774(15) 0.0044(13) 0.0116(12) 0.0181(12)
O8 0.0950(17) 0.0618(12) 0.0617(13) -0.0034(10) 0.0434(12) -0.0091(12)
C2 0.0332(12) 0.0511(13) 0.0441(13) 0.0001(10) 0.0084(10) 0.0019(10)
O4 0.0490(11) 0.0539(11) 0.0687(13) -0.0108(10) 0.0038(10) 0.0026(9)
C4 0.0390(13) 0.0589(14) 0.0372(13) 0.0042(11) 0.0095(10) 0.0018(11)
O1 0.0484(11) 0.0966(16) 0.0500(12) 0.0205(11) 0.0034(9) 0.0140(11)
O2 0.0605(13) 0.0544(12) 0.0954(17) -0.0125(11) 0.0283(12) -0.0144(10)
O6 0.0696(15) 0.0618(13) 0.0923(18) 0.0205(12) -0.0022(13) 0.0163(11)
C7 0.0417(14) 0.0705(17) 0.0390(14) -0.0007(12) 0.0020(11) -0.0016(12)
C6 0.0327(11) 0.0439(12) 0.0395(12) 0.0034(9) 0.0050(10) -0.0002(9)
C20 0.0568(17) 0.0476(14) 0.0539(16) 0.0012(12) 0.0022(13) 0.0050(12)
C5 0.0342(12) 0.0402(11) 0.0367(12) -0.0011(9) 0.0072(9) -0.0009(9)
C18 0.0470(14) 0.0398(12) 0.0455(13) 0.0003(10) 0.0126(11) 0.0000(10)
C26 0.0570(16) 0.0404(13) 0.0613(17) -0.0029(12) 0.0125(13) -0.0019(11)
C11 0.0487(14) 0.0495(14) 0.0535(15) 0.0070(11) 0.0172(12) -0.0011(11)
C21 0.0608(17) 0.0476(14) 0.0466(15) 0.0059(11) 0.0123(13) -0.0017(12)
C33 0.0457(15) 0.0594(15) 0.0501(15) 0.0082(12) 0.0166(12) 0.0016(12)
C3 0.0391(13) 0.0557(14) 0.0413(14) 0.0028(11) 0.0071(11) 0.0040(11)
C22 0.0480(14) 0.0389(11) 0.0366(12) -0.0030(9) 0.0094(10) -0.0015(10)
C14 0.0325(12) 0.0452(13) 0.0580(16) 0.0062(11) 0.0087(11) 0.0028(10)
C1 0.0352(12) 0.0460(12) 0.0372(12) 0.0019(10) 0.0082(10) 0.0004(9)
C13 0.0387(13) 0.0641(16) 0.0580(17) -0.0070(13) 0.0094(12) -0.0073(12)
C32 0.113(3) 0.094(3) 0.077(2) 0.004(2) 0.061(2) -0.003(2)
C29 0.099(3) 0.0632(18) 0.0595(19) -0.0116(15) 0.0351(19) -0.0078(17)
C16 0.0374(12) 0.0453(13) 0.0450(13) 0.0077(10) 0.0087(11) 0.0014(10)
C23 0.0519(15) 0.0439(13) 0.0547(15) -0.0025(11) 0.0204(12) 0.0014(11)
O7 0.142(3) 0.143(3) 0.108(2) -0.070(2) 0.082(2) -0.060(2)
C8 0.0526(16) 0.0767(19) 0.0433(15) -0.0146(13) 0.0106(13) -0.0075(14)
C28 0.0640(17) 0.0558(15) 0.0473(15) 0.0035(12) 0.0193(13) -0.0054(13)
C9 0.0480(15) 0.0570(15) 0.0391(13) -0.0007(11) 0.0126(11) -0.0008(11)
C15 0.0504(17) 0.084(2) 0.082(2) 0.0346(18) 0.0252(16) -0.0001(15)
C24 0.0631(19) 0.0432(15) 0.103(3) -0.0024(15) 0.0311(19) 0.0067(13)
C17 0.0557(18) 0.0569(17) 0.099(3) -0.0008(17) 0.0081(18) 0.0189(14)
C31 0.0633(18) 0.0696(18) 0.0599(18) -0.0143(15) 0.0273(15) -0.0004(15)
C10 0.0562(17) 0.082(2) 0.0476(16) -0.0099(14) 0.0170(14) -0.0003(15)
C12 0.0551(17) 0.0513(15) 0.0704(19) -0.0082(13) 0.0170(15) -0.0081(13)
C19 0.0462(15) 0.0481(14) 0.0664(18) -0.0024(12) 0.0119(13) 0.0030(11)
C30 0.092(3) 0.0611(19) 0.100(3) -0.0037(18) 0.054(2) 0.0118(18)
C25 0.072(2) 0.0422(14) 0.103(3) -0.0184(15) 0.033(2) -0.0034(14)
C27 0.069(2) 0.0518(16) 0.097(3) -0.0069(16) 0.0262(19) -0.0110(15)
C34 0.081(3) 0.082(2) 0.065(2) -0.0119(17) -0.0085(19) -0.0122(19)

loop_
_atom_type_symbol
_atom_type_description
_atom_type_scat_dispersion_real
_atom_type_scat_dispersion_imag
_atom_type_scat_source
C C 0.0181 0.0091 'International Tables Vol C Tables 4.2.6.8 and 6.1.1.4'
H H 0.0000 0.0000 'International Tables Vol C Tables 4.2.6.8 and 6.1.1.4'
O O 0.0492 0.0322 'International Tables Vol C Tables 4.2.6.8 and 6.1.1.4'
Br Br -0.6763 1.2805 'International Tables Vol C Tables 4.2.6.8 and 6.1.1.4'

loop_
_geom_angle_atom_site_label_1
_geom_angle_atom_site_label_2
_geom_angle_atom_site_label_3
_geom_angle
C14 O3 C15 115.8(3)
C16 O5 C17 115.5(2)
C33 O10 C34 116.1(3)
C31 O8 C32 116.5(3)
C3 C2 C13 111.6(2)
C3 C2 C1 105.2(2)
C13 C2 C1 106.5(2)
C3 C2 H2 111.1
C13 C2 H2 111.1
C1 C2 H2 111.1
C5 C4 C3 109.9(2)
C5 C4 H4 125.1
C3 C4 H4 125.1
C8 C7 C6 110.1(2)
C8 C7 H7A 109.6
C6 C7 H7A 109.6
C8 C7 H7B 109.6
C6 C7 H7B 109.6
H7A C7 H7B 108.1
C5 C6 C16 110.41(19)
C5 C6 C14 108.47(19)
C16 C6 C14 108.0(2)
C5 C6 C7 109.5(2)
C16 C6 C7 111.8(2)
C14 C6 C7 108.6(2)
O6 C20 C21 126.2(3)
O6 C20 C19 124.9(3)
C21 C20 C19 108.9(2)
C4 C5 C6 126.8(2)
C4 C5 C1 113.6(2)
C6 C5 C1 119.5(2)
C26 C18 C22 109.2(2)
C26 C18 C19 117.3(2)
C22 C18 C19 102.7(2)
C26 C18 C28 111.1(2)
C22 C18 C28 111.4(2)
C19 C18 C28 104.9(2)
C27 C26 C25 118.4(3)
C27 C26 C18 126.6(3)
C25 C26 C18 114.9(3)
C12 C11 C1 104.5(2)
C12 C11 H11A 110.8
C1 C11 H11A 110.8
C12 C11 H11B 110.8
C1 C11 H11B 110.8
H11A C11 H11B 108.9
C22 C21 C20 110.1(3)
C22 C21 H21 124.9
C20 C21 H21 124.9
O9 C33 O10 124.6(3)
O9 C33 C23 122.4(3)
O10 C33 C23 113.0(2)
O1 C3 C4 126.4(3)
O1 C3 C2 124.8(3)
C4 C3 C2 108.7(2)
C21 C22 C23 127.6(3)
C21 C22 C18 113.2(2)
C23 C22 C18 119.1(2)
O2 C14 O3 125.0(3)
O2 C14 C6 124.2(3)
O3 C14 C6 110.8(2)
C9 C1 C5 109.2(2)
C9 C1 C11 110.9(2)
C5 C1 C11 112.3(2)
C9 C1 C2 117.3(2)
C5 C1 C2 102.42(19)
C11 C1 C2 104.5(2)
C12 C13 C2 104.0(2)
C12 C13 H13A 111.0
C2 C13 H13A 111.0
C12 C13 H13B 111.0
C2 C13 H13B 111.0
H13A C13 H13B 109.0
O8 C32 H32A 109.5
O8 C32 H32B 109.5
H32A C32 H32B 109.5
O8 C32 H32C 109.5
H32A C32 H32C 109.5
H32B C32 H32C 109.5
C28 C29 C30 103.6(3)
C28 C29 H29A 111.0
C30 C29 H29A 111.0
C28 C29 H29B 111.0
C30 C29 H29B 111.0
H29A C29 H29B 109.0
O4 C16 O5 125.0(2)
O4 C16 C6 125.4(2)
O5 C16 C6 109.6(2)
C22 C23 C33 113.5(2)
C22 C23 C31 109.0(2)
C33 C23 C31 108.3(2)
C22 C23 C24 109.2(2)
C33 C23 C24 108.7(3)
C31 C23 C24 108.0(3)
C9 C8 C7 111.5(2)
C9 C8 H8A 109.3
C7 C8 H8A 109.3
C9 C8 H8B 109.3
C7 C8 H8B 109.3
H8A C8 H8B 108.0
C29 C28 C18 103.9(2)
C29 C28 H28A 111.0
C18 C28 H28A 111.0
C29 C28 H28B 111.0
C18 C28 H28B 111.0
H28A C28 H28B 109.0
C10 C9 C8 117.4(3)
C10 C9 C1 126.9(3)
C8 C9 C1 115.5(2)
O3 C15 H15A 109.5
O3 C15 H15B 109.5
H15A C15 H15B 109.5
O3 C15 H15C 109.5
H15A C15 H15C 109.5
H15B C15 H15C 109.5
C25 C24 C23 110.3(3)
C25 C24 H24A 109.6
C23 C24 H24A 109.6
C25 C24 H24B 109.6
C23 C24 H24B 109.6
H24A C24 H24B 108.1
O5 C17 H17A 109.5
O5 C17 H17B 109.5
H17A C17 H17B 109.5
O5 C17 H17C 109.5
H17A C17 H17C 109.5
H17B C17 H17C 109.5
O7 C31 O8 124.1(3)
O7 C31 C23 123.5(3)
O8 C31 C23 112.4(2)
C9 C10 Br1 126.8(2)
C9 C10 H10 116.6
Br1 C10 H10 116.6
C11 C12 C13 103.5(2)
C11 C12 H12A 111.1
C13 C12 H12A 111.1
C11 C12 H12B 111.1
C13 C12 H12B 111.1
H12A C12 H12B 109.0
C20 C19 C30 111.3(3)
C20 C19 C18 105.1(2)
C30 C19 C18 106.2(3)
C20 C19 H19 111.3
C30 C19 H19 111.3
C18 C19 H19 111.3
C29 C30 C19 103.8(3)
C29 C30 H30A 111.0
C19 C30 H30A 111.0
C29 C30 H30B 111.0
C19 C30 H30B 111.0
H30A C30 H30B 109.0
C26 C25 C24 110.4(3)
C26 C25 H25A 109.6
C24 C25 H25A 109.6
C26 C25 H25B 109.6
C24 C25 H25B 109.6
H25A C25 H25B 108.1
C26 C27 Br2 127.7(3)
C26 C27 H27 116.1
Br2 C27 H27 116.1
O10 C34 H34A 109.5
O10 C34 H34B 109.5
H34A C34 H34B 109.5
O10 C34 H34C 109.5
H34A C34 H34C 109.5
H34B C34 H34C 109.5

loop_
_geom_bond_atom_site_label_1
_geom_bond_atom_site_label_2
_geom_bond_distance
Br1 C10 1.885(3)
Br2 C27 1.881(4)
O3 C14 1.323(4)
O3 C15 1.454(4)
O5 C16 1.327(3)
O5 C17 1.445(4)
O10 C33 1.319(4)
O10 C34 1.451(4)
O9 C33 1.192(4)
O8 C31 1.304(4)
O8 C32 1.456(4)
C2 C3 1.512(4)
C2 C13 1.546(4)
C2 C1 1.562(3)
C2 H2 0.9800
O4 C16 1.190(3)
C4 C5 1.333(4)
C4 C3 1.462(4)
C4 H4 0.9300
O1 C3 1.214(3)
O2 C14 1.191(3)
O6 C20 1.219(4)
C7 C8 1.526(4)
C7 C6 1.553(4)
C7 H7A 0.9700
C7 H7B 0.9700
C6 C5 1.519(3)
C6 C16 1.532(4)
C6 C14 1.538(4)
C20 C21 1.455(5)
C20 C19 1.512(4)
C5 C1 1.527(3)
C18 C26 1.523(4)
C18 C22 1.529(4)
C18 C19 1.553(4)
C18 C28 1.562(4)
C26 C27 1.328(5)
C26 C25 1.510(5)
C11 C12 1.516(4)
C11 C1 1.556(4)
C11 H11A 0.9700
C11 H11B 0.9700
C21 C22 1.331(4)
C21 H21 0.9300
C33 C23 1.536(4)
C22 C23 1.516(4)
C1 C9 1.526(4)
C13 C12 1.527(4)
C13 H13A 0.9700
C13 H13B 0.9700
C32 H32A 0.9600
C32 H32B 0.9600
C32 H32C 0.9600
C29 C28 1.516(5)
C29 C30 1.520(6)
C29 H29A 0.9700
C29 H29B 0.9700
C23 C31 1.539(4)
C23 C24 1.553(4)
O7 C31 1.184(4)
C8 C9 1.506(4)
C8 H8A 0.9700
C8 H8B 0.9700
C28 H28A 0.9700
C28 H28B 0.9700
C9 C10 1.322(4)
C15 H15A 0.9600
C15 H15B 0.9600
C15 H15C 0.9600
C24 C25 1.516(5)
C24 H24A 0.9700
C24 H24B 0.9700
C17 H17A 0.9600
C17 H17B 0.9600
C17 H17C 0.9600
C10 H10 0.9300
C12 H12A 0.9700
C12 H12B 0.9700
C19 C30 1.546(5)
C19 H19 0.9800
C30 H30A 0.9700
C30 H30B 0.9700
C25 H25A 0.9700
C25 H25B 0.9700
C27 H27 0.9300
C34 H34A 0.9600
C34 H34B 0.9600
C34 H34C 0.9600

loop_
_geom_torsion_atom_site_label_1
_geom_torsion_atom_site_label_2
_geom_torsion_atom_site_label_3
_geom_torsion_atom_site_label_4
_geom_torsion
C8 C7 C6 C5 35.3(3)
C8 C7 C6 C16 158.0(2)
C8 C7 C6 C14 -83.0(3)
C3 C4 C5 C6 176.1(2)
C3 C4 C5 C1 -0.7(3)
C16 C6 C5 C4 83.2(3)
C14 C6 C5 C4 -34.9(3)
C7 C6 C5 C4 -153.3(3)
C16 C6 C5 C1 -100.1(2)
C14 C6 C5 C1 141.7(2)
C7 C6 C5 C1 23.4(3)
C22 C18 C26 C27 166.9(3)
C19 C18 C26 C27 50.7(4)
C28 C18 C26 C27 -69.9(4)
C22 C18 C26 C25 -15.6(3)
C19 C18 C26 C25 -131.8(3)
C28 C18 C26 C25 107.6(3)
O6 C20 C21 C22 -179.8(3)
C19 C20 C21 C22 -0.8(3)
C34 O10 C33 O9 3.6(5)
C34 O10 C33 C23 -175.4(3)
C5 C4 C3 O1 -175.4(3)
C5 C4 C3 C2 2.7(3)
C13 C2 C3 O1 -70.3(4)
C1 C2 C3 O1 174.7(3)
C13 C2 C3 C4 111.7(2)
C1 C2 C3 C4 -3.4(3)
C20 C21 C22 C23 -177.4(2)
C20 C21 C22 C18 -0.8(3)
C26 C18 C22 C21 -123.3(3)
C19 C18 C22 C21 1.9(3)
C28 C18 C22 C21 113.7(3)
C26 C18 C22 C23 53.6(3)
C19 C18 C22 C23 178.8(2)
C28 C18 C22 C23 -69.4(3)
C15 O3 C14 O2 3.6(4)
C15 O3 C14 C6 -175.3(2)
C5 C6 C14 O2 -98.6(3)
C16 C6 C14 O2 141.7(3)
C7 C6 C14 O2 20.2(4)
C5 C6 C14 O3 80.3(3)
C16 C6 C14 O3 -39.4(3)
C7 C6 C14 O3 -160.8(2)
C4 C5 C1 C9 123.7(2)
C6 C5 C1 C9 -53.4(3)
C4 C5 C1 C11 -112.9(2)
C6 C5 C1 C11 70.0(3)
C4 C5 C1 C2 -1.4(3)
C6 C5 C1 C2 -178.4(2)
C12 C11 C1 C9 -153.0(2)
C12 C11 C1 C5 84.6(3)
C12 C11 C1 C2 -25.7(3)
C3 C2 C1 C9 -116.7(2)
C13 C2 C1 C9 124.8(2)
C3 C2 C1 C5 2.8(2)
C13 C2 C1 C5 -115.8(2)
C3 C2 C1 C11 120.1(2)
C13 C2 C1 C11 1.5(3)
C3 C2 C13 C12 -91.4(3)
C1 C2 C13 C12 22.9(3)
C17 O5 C16 O4 -4.1(4)
C17 O5 C16 C6 176.0(3)
C5 C6 C16 O4 -2.0(4)
C14 C6 C16 O4 116.4(3)
C7 C6 C16 O4 -124.2(3)
C5 C6 C16 O5 177.8(2)
C14 C6 C16 O5 -63.7(3)
C7 C6 C16 O5 55.7(3)
C21 C22 C23 C33 -90.4(3)
C18 C22 C23 C33 93.2(3)
C21 C22 C23 C31 30.5(4)
C18 C22 C23 C31 -145.9(2)
C21 C22 C23 C24 148.2(3)
C18 C22 C23 C24 -28.2(3)
O9 C33 C23 C22 -160.8(3)
O10 C33 C23 C22 18.2(3)
O9 C33 C23 C31 78.0(4)
O10 C33 C23 C31 -103.0(3)
O9 C33 C23 C24 -39.1(4)
O10 C33 C23 C24 139.9(3)
C6 C7 C8 C9 -66.2(3)
C30 C29 C28 C18 -40.8(3)
C26 C18 C28 C29 152.9(3)
C22 C18 C28 C29 -85.2(3)
C19 C18 C28 C29 25.2(3)
C7 C8 C9 C10 -141.5(3)
C7 C8 C9 C1 34.8(4)
C5 C1 C9 C10 -163.0(3)
C11 C1 C9 C10 72.7(4)
C2 C1 C9 C10 -47.2(4)
C5 C1 C9 C8 21.1(3)
C11 C1 C9 C8 -103.1(3)
C2 C1 C9 C8 137.0(3)
C22 C23 C24 C25 -31.7(4)
C33 C23 C24 C25 -155.9(3)
C31 C23 C24 C25 86.7(3)
C32 O8 C31 O7 -2.5(6)
C32 O8 C31 C23 178.9(3)
C22 C23 C31 O7 89.9(4)
C33 C23 C31 O7 -146.2(4)
C24 C23 C31 O7 -28.6(5)
C22 C23 C31 O8 -91.5(3)
C33 C23 C31 O8 32.4(4)
C24 C23 C31 O8 150.0(3)
C8 C9 C10 Br1 -179.5(2)
C1 C9 C10 Br1 4.7(5)
C1 C11 C12 C13 40.5(3)
C2 C13 C12 C11 -39.2(3)
O6 C20 C19 C30 66.4(4)
C21 C20 C19 C30 -112.6(3)
O6 C20 C19 C18 -179.1(3)
C21 C20 C19 C18 1.9(3)
C26 C18 C19 C20 117.6(3)
C22 C18 C19 C20 -2.2(3)
C28 C18 C19 C20 -118.7(2)
C26 C18 C19 C30 -124.4(3)
C22 C18 C19 C30 115.9(3)
C28 C18 C19 C30 -0.7(3)
C28 C29 C30 C19 40.3(3)
C20 C19 C30 C29 89.7(3)
C18 C19 C30 C29 -24.1(3)
C27 C26 C25 C24 136.4(3)
C18 C26 C25 C24 -41.3(4)
C23 C24 C25 C26 67.9(4)
C25 C26 C27 Br2 -179.2(3)
C18 C26 C27 Br2 -1.8(6)
